data_7062532
loop_
_publ_author_name
'Sheokand, Sonu'
'Mohite, Manali A.'
'Mondal, Dipanjan'
'Rangarajan, Shalini'
'Balakrishna, Maravanji S.'

_publ_section_title
;
 1,2,3-Triazolyl bisphosphine with pyridyl functionality: synthesis,
 copper(i) chemistry and application in click catalysis
;
_journal_issue 28
_journal_name_full 'New Journal of Chemistry'
_journal_page_first 13538
_journal_page_last 13546
_journal_paper_doi 10.1039/D3NJ01445B
_journal_volume 47
_journal_year 2023
_chemical_formula_moiety 'C38 H31 Br Cu N5 P2, C H2 Cl2'
_chemical_formula_sum 'C39 H33 Br Cl2 Cu N5 P2'
_chemical_formula_weight 847.99
_space_group_crystal_system monoclinic
_space_group_IT_number 14
_space_group_name_Hall '-P 2yn'
_space_group_name_H-M_alt 'P 1 21/n 1'
_atom_sites_solution_hydrogens geom
_audit_creation_date 2023-01-02
_audit_creation_method
;
Olex2 1.5
(compiled 2022.04.07 svn.rca3783a0 for OlexSys, GUI svn.r6498)
;
_audit_update_record
;
2023-01-14 deposited with the CCDC.	2023-06-15 downloaded from the CCDC.
;
_cell_angle_alpha 90
_cell_angle_beta 92.168(3)
_cell_angle_gamma 90
_cell_formula_units_Z 4
_cell_length_a 10.2611(3)
_cell_length_b 25.5075(7)
_cell_length_c 13.8777(4)
_cell_measurement_reflns_used 7137
_cell_measurement_temperature 150.00(10)
_cell_measurement_theta_max 25.5880
_cell_measurement_theta_min 2.1580
_cell_volume 3629.68(18)
_computing_cell_refinement 'CrysAlisPro 1.171.41.93a (Rigaku OD, 2020)'
_computing_data_collection 'CrysAlisPro 1.171.41.93a (Rigaku OD, 2020)'
_computing_data_reduction 'CrysAlisPro 1.171.41.93a (Rigaku OD, 2020)'
_computing_molecular_graphics 'Olex2 1.5 (Dolomanov et al., 2009)'
_computing_publication_material 'Olex2 1.5 (Dolomanov et al., 2009)'
_computing_structure_refinement 'SHELXL 2018/3 (Sheldrick, 2015)'
_computing_structure_solution 'ShelXT (Sheldrick, 2015)'
_diffrn_ambient_temperature 150.15
_diffrn_measured_fraction_theta_full 1.000
_diffrn_measured_fraction_theta_max 1.000
_diffrn_measurement_details
;
List of Runs (angles in degrees, time in seconds):

  # Type    Start    End  Width  t~exp~   \w     \q     \k     \f   Frames
#--------------------------------------------------------------------------
  1  \f   -198.27  10.23   0.50    4.00  77.88 -12.98  31.50    --   417
  2  \w   -108.63  15.87   0.50    4.00    --  -12.98 -59.25 -33.92  249
  3  \w   -108.63  15.87   0.50    4.00    --  -12.98 -59.25 -84.92  249
  4  \w   -108.63  15.87   0.50    4.00    --  -12.98 -59.25  20.08  249
  5  \w   -108.63  15.87   0.50    4.00    --  -12.98 -59.25-135.92  249
;
_diffrn_measurement_device 'abstract diffractometer'
_diffrn_measurement_device_type 'Saxi-CrysAlisPro-abstract goniometer imported SAXI images'
_diffrn_measurement_method '\w and \f scans'
_diffrn_radiation_type MoK\a
_diffrn_radiation_wavelength 0.71073
_diffrn_reflns_av_R_equivalents 0.0797
_diffrn_reflns_av_unetI/netI 0.0403
_diffrn_reflns_Laue_measured_fraction_full 1.000
_diffrn_reflns_Laue_measured_fraction_max 1.000
_diffrn_reflns_limit_h_max 12
_diffrn_reflns_limit_h_min -12
_diffrn_reflns_limit_k_max 30
_diffrn_reflns_limit_k_min -30
_diffrn_reflns_limit_l_max 15
_diffrn_reflns_limit_l_min -16
_diffrn_reflns_number 63357
_diffrn_reflns_point_group_measured_fraction_full 1.000
_diffrn_reflns_point_group_measured_fraction_max 1.000
_diffrn_reflns_theta_full 24.997
_diffrn_reflns_theta_max 24.997
_diffrn_reflns_theta_min 2.141
_exptl_absorpt_coefficient_mu 1.975
_exptl_absorpt_correction_T_max 1.00000
_exptl_absorpt_correction_T_min 0.47295
_exptl_absorpt_correction_type multi-scan
_exptl_absorpt_process_details
;
CrysAlisPro 1.171.41.93a (Rigaku Oxford Diffraction, 2020)
Empirical absorption correction using spherical harmonics,
implemented in SCALE3 ABSPACK scaling algorithm.
;
_exptl_crystal_colour yellow
_exptl_crystal_colour_primary yellow
_exptl_crystal_density_diffrn 1.552
_exptl_crystal_description block
_exptl_crystal_F_000 1720
_exptl_crystal_size_max 0.099
_exptl_crystal_size_mid 0.077
_exptl_crystal_size_min 0.075
_refine_diff_density_max 0.767
_refine_diff_density_min -0.896
_refine_diff_density_rms 0.082
_refine_ls_extinction_method none
_refine_ls_goodness_of_fit_ref 1.042
_refine_ls_hydrogen_treatment constr
_refine_ls_matrix_type full
_refine_ls_number_parameters 452
_refine_ls_number_reflns 6395
_refine_ls_number_restraints 0
_refine_ls_restrained_S_all 1.042
_refine_ls_R_factor_all 0.0506
_refine_ls_R_factor_gt 0.0393
_refine_ls_shift/su_max 0.001
_refine_ls_shift/su_mean 0.000
_refine_ls_structure_factor_coef Fsqd
_refine_ls_weighting_details 'w=1/[\s^2^(Fo^2^)+(0.0368P)^2^+5.4932P] where P=(Fo^2^+2Fc^2^)/3'
_refine_ls_weighting_scheme calc
_refine_ls_wR_factor_gt 0.0895
_refine_ls_wR_factor_ref 0.0961
_reflns_Friedel_coverage 0.000
_reflns_number_gt 5329
_reflns_number_total 6395
_reflns_threshold_expression 'I > 2\s(I)'
_cod_data_source_file d3nj01445b2.cif
_cod_data_source_block comp_3
_cod_depositor_comments 'Adding full bibliography for 7062531--7062533.cif.'
_cod_database_code 7062532
_shelx_shelxl_version_number 2018/3
_shelx_space_group_comment
;
The symmetry employed for this shelxl refinement is uniquely defined
by the following loop, which should always be used as a source of
symmetry information in preference to the above space-group names.
They are only intended as comments.
;
_shelx_estimated_absorpt_t_max 0.866
_shelx_estimated_absorpt_t_min 0.828
_olex2_refinement_description
;
1. Fixed Uiso
 At 1.2 times of:
  All C(H) groups, All C(H,H) groups
 At 1.5 times of:
  All C(H,H,H) groups
2.a Secondary CH2 refined with riding coordinates:
 C39(H39A,H39B)
2.b Aromatic/amide H refined with riding coordinates:
 C15(H15), C2(H2), C19(H19), C4(H4), C38(H38), C25(H25), C9(H9), C21(H21),
 C13(H13), C23(H23), C24(H24), C32(H32), C34(H34), C28(H28), C18(H18), C3(H3),
 C16(H16), C22(H22), C37(H37), C17(H17), C36(H36), C10(H10), C35(H35), C30(H30),
  C12(H12), C31(H31), C29(H29), C11(H11)
2.c Idealised Me refined as rotating group:
 C26(H26A,H26B,H26C)
;
_olex2_submission_special_instructions 'No special instructions were received'
_oxdiff_exptl_absorpt_empirical_details
;
Empirical correction (ABSPACK) includes:
- Absorption correction using spherical harmonics
- Frame scaling
;

loop_
_space_group_symop_operation_xyz
'x, y, z'
'-x+1/2, y+1/2, -z+1/2'
'-x, -y, -z'
'x-1/2, -y-1/2, z-1/2'

loop_
_atom_site_label
_atom_site_type_symbol
_atom_site_fract_x
_atom_site_fract_y
_atom_site_fract_z
_atom_site_U_iso_or_equiv
_atom_site_adp_type
_atom_site_occupancy
_atom_site_site_symmetry_order
_atom_site_calc_flag
_atom_site_refinement_flags_posn
_atom_site_refinement_flags_adp
_atom_site_refinement_flags_occupancy
_atom_site_disorder_assembly
_atom_site_disorder_group
Br1 Br 0.49617(3) 0.34060(2) 0.58592(2) 0.02726(11) Uani 1 1 d . . . . .
Cu1 Cu 0.55711(4) 0.35570(2) 0.42263(3) 0.01960(11) Uani 1 1 d . . . . .
P2 P 0.73579(8) 0.31114(3) 0.38784(6) 0.01772(18) Uani 1 1 d . . . . .
P1 P 0.45573(8) 0.42290(3) 0.34995(6) 0.0215(2) Uani 1 1 d . . . . .
N1 N 0.4331(2) 0.30963(10) 0.32510(19) 0.0195(6) Uani 1 1 d . . . . .
N4 N 0.7350(3) 0.19801(10) 0.40620(19) 0.0213(6) Uani 1 1 d . . . . .
N2 N 0.5373(3) 0.17582(10) 0.3745(2) 0.0253(6) Uani 1 1 d . . . . .
N3 N 0.6514(3) 0.15715(10) 0.3999(2) 0.0263(7) Uani 1 1 d . . . . .
N5 N 0.3437(3) 0.39004(10) 0.2777(2) 0.0245(6) Uani 1 1 d . . . . .
C1 C 0.3338(3) 0.33595(12) 0.2809(2) 0.0213(7) Uani 1 1 d . . . . .
C14 C 0.8849(3) 0.31031(12) 0.4636(2) 0.0187(7) Uani 1 1 d . . . . .
C7 C 0.6730(3) 0.24385(12) 0.3841(2) 0.0178(7) Uani 1 1 d . . . . .
C6 C 0.5451(3) 0.22865(12) 0.3640(2) 0.0196(7) Uani 1 1 d . . . . .
C15 C 0.8775(3) 0.32406(12) 0.5602(2) 0.0223(7) Uani 1 1 d . . . . .
H15 H 0.795071 0.330765 0.586566 0.027 Uiso 1 1 calc R U . . .
C8 C 0.8699(3) 0.18468(12) 0.4265(2) 0.0213(7) Uani 1 1 d . . . . .
C2 C 0.2261(3) 0.30957(13) 0.2389(2) 0.0248(8) Uani 1 1 d . . . . .
H2 H 0.158002 0.328442 0.206185 0.030 Uiso 1 1 calc R U . . .
C20 C 0.7990(3) 0.32323(12) 0.2694(2) 0.0199(7) Uani 1 1 d . . . . .
C19 C 1.0066(3) 0.30065(13) 0.4266(2) 0.0231(7) Uani 1 1 d . . . . .
H19 H 1.012970 0.291896 0.360414 0.028 Uiso 1 1 calc R U . . .
C27 C 0.5327(3) 0.46608(13) 0.2650(2) 0.0241(7) Uani 1 1 d . . . . .
C33 C 0.3470(3) 0.46340(13) 0.4188(2) 0.0246(8) Uani 1 1 d . . . . .
C5 C 0.4295(3) 0.25699(12) 0.3270(2) 0.0201(7) Uani 1 1 d . . . . .
C4 C 0.3222(3) 0.22918(13) 0.2904(3) 0.0250(8) Uani 1 1 d . . . . .
H4 H 0.318999 0.192088 0.296108 0.030 Uiso 1 1 calc R U . . .
C38 C 0.2588(3) 0.43520(14) 0.4734(3) 0.0291(8) Uani 1 1 d . . . . .
H38 H 0.262926 0.397995 0.474566 0.035 Uiso 1 1 calc R U . . .
C25 C 0.8164(3) 0.37594(13) 0.2462(2) 0.0245(7) Uani 1 1 d . . . . .
H25 H 0.787473 0.402464 0.288479 0.029 Uiso 1 1 calc R U . . .
C9 C 0.9397(3) 0.16468(13) 0.3516(3) 0.0270(8) Uani 1 1 d . . . . .
H9 H 0.901750 0.162797 0.288151 0.032 Uiso 1 1 calc R U . . .
C21 C 0.8383(3) 0.28519(13) 0.2049(2) 0.0234(7) Uani 1 1 d . . . . .
H21 H 0.825136 0.249159 0.218856 0.028 Uiso 1 1 calc R U . . .
C13 C 0.9221(4) 0.18754(13) 0.5192(3) 0.0284(8) Uani 1 1 d . . . . .
H13 H 0.872077 0.200606 0.570188 0.034 Uiso 1 1 calc R U . . .
C23 C 0.9150(4) 0.35162(14) 0.0996(3) 0.0299(8) Uani 1 1 d . . . . .
H23 H 0.955465 0.361324 0.041830 0.036 Uiso 1 1 calc R U . . .
C24 C 0.8752(3) 0.38960(14) 0.1624(3) 0.0292(8) Uani 1 1 d . . . . .
H24 H 0.888478 0.425546 0.147798 0.035 Uiso 1 1 calc R U . . .
C32 C 0.6050(3) 0.50888(13) 0.2986(3) 0.0292(8) Uani 1 1 d . . . . .
H32 H 0.609533 0.516965 0.365428 0.035 Uiso 1 1 calc R U . . .
C34 C 0.3408(3) 0.51778(13) 0.4194(3) 0.0285(8) Uani 1 1 d . . . . .
H34 H 0.399024 0.537659 0.382310 0.034 Uiso 1 1 calc R U . . .
C28 C 0.5318(4) 0.45370(15) 0.1674(3) 0.0309(8) Uani 1 1 d . . . . .
H28 H 0.485172 0.423842 0.144055 0.037 Uiso 1 1 calc R U . . .
C18 C 1.1182(3) 0.30364(13) 0.4849(3) 0.0268(8) Uani 1 1 d . . . . .
H18 H 1.200605 0.295999 0.459364 0.032 Uiso 1 1 calc R U . . .
C3 C 0.2210(3) 0.25618(13) 0.2460(2) 0.0256(8) Uani 1 1 d . . . . .
H3 H 0.147285 0.237711 0.220050 0.031 Uiso 1 1 calc R U . . .
C16 C 0.9901(3) 0.32799(13) 0.6181(2) 0.0266(8) Uani 1 1 d . . . . .
H16 H 0.984840 0.337776 0.683867 0.032 Uiso 1 1 calc R U . . .
C22 C 0.8961(3) 0.29947(14) 0.1208(2) 0.0284(8) Uani 1 1 d . . . . .
H22 H 0.923091 0.273233 0.077223 0.034 Uiso 1 1 calc R U . . .
C37 C 0.1663(4) 0.46056(15) 0.5255(3) 0.0347(9) Uani 1 1 d . . . . .
H37 H 0.105258 0.440962 0.560614 0.042 Uiso 1 1 calc R U . . .
C26 C 0.2390(4) 0.41909(14) 0.2274(3) 0.0341(9) Uani 1 1 d . . . . .
H26A H 0.157680 0.414385 0.261265 0.051 Uiso 1 1 calc R U . . .
H26B H 0.227584 0.405960 0.161286 0.051 Uiso 1 1 calc R U . . .
H26C H 0.261418 0.456420 0.226038 0.051 Uiso 1 1 calc R U . . .
C17 C 1.1099(3) 0.31769(14) 0.5801(3) 0.0288(8) Uani 1 1 d . . . . .
H17 H 1.186953 0.320331 0.619976 0.035 Uiso 1 1 calc R U . . .
C36 C 0.1626(4) 0.51480(15) 0.5263(3) 0.0358(9) Uani 1 1 d . . . . .
H36 H 0.099904 0.532511 0.563028 0.043 Uiso 1 1 calc R U . . .
C10 C 1.0655(4) 0.14752(14) 0.3707(3) 0.0370(9) Uani 1 1 d . . . . .
H10 H 1.114882 0.133606 0.320140 0.044 Uiso 1 1 calc R U . . .
C35 C 0.2495(4) 0.54308(14) 0.4742(3) 0.0337(9) Uani 1 1 d . . . . .
H35 H 0.247110 0.580299 0.475652 0.040 Uiso 1 1 calc R U . . .
C30 C 0.6673(4) 0.52820(16) 0.1374(3) 0.0420(10) Uani 1 1 d . . . . .
H30 H 0.711798 0.549876 0.093760 0.050 Uiso 1 1 calc R U . . .
C12 C 1.0493(4) 0.17088(15) 0.5363(3) 0.0382(10) Uani 1 1 d . . . . .
H12 H 1.088366 0.173562 0.599278 0.046 Uiso 1 1 calc R U . . .
C31 C 0.6705(4) 0.53966(15) 0.2339(3) 0.0389(10) Uani 1 1 d . . . . .
H31 H 0.718470 0.569270 0.256855 0.047 Uiso 1 1 calc R U . . .
C29 C 0.5988(4) 0.48487(16) 0.1043(3) 0.0401(10) Uani 1 1 d . . . . .
H29 H 0.597534 0.476342 0.037634 0.048 Uiso 1 1 calc R U . . .
C11 C 1.1194(4) 0.15045(15) 0.4624(3) 0.0413(10) Uani 1 1 d . . . . .
H11 H 1.205891 0.138296 0.475085 0.050 Uiso 1 1 calc R U . . .
Cl1 Cl 0.84895(15) 0.47115(6) -0.06632(10) 0.0778(4) Uani 1 1 d . . . . .
Cl2 Cl 0.9379(2) 0.45870(8) -0.25919(11) 0.1190(8) Uani 1 1 d . . . . .
C39 C 0.9744(5) 0.45394(19) -0.1396(3) 0.0595(13) Uani 1 1 d . . . . .
H39A H 1.050418 0.476683 -0.123816 0.071 Uiso 1 1 calc R U . . .
H39B H 1.000480 0.417362 -0.124854 0.071 Uiso 1 1 calc R U . . .

loop_
_atom_site_aniso_label
_atom_site_aniso_U_11
_atom_site_aniso_U_22
_atom_site_aniso_U_33
_atom_site_aniso_U_23
_atom_site_aniso_U_13
_atom_site_aniso_U_12
Br1 0.0262(2) 0.0294(2) 0.02624(19) 0.00413(14) 0.00234(14) 0.00100(15)
Cu1 0.0181(2) 0.0167(2) 0.0238(2) -0.00089(16) -0.00241(16) 0.00115(16)
P2 0.0165(4) 0.0147(4) 0.0217(4) -0.0003(3) -0.0018(3) -0.0009(3)
P1 0.0198(5) 0.0161(4) 0.0281(5) -0.0001(3) -0.0045(4) 0.0006(3)
N1 0.0165(14) 0.0176(14) 0.0242(14) -0.0026(11) -0.0013(11) 0.0004(11)
N4 0.0205(15) 0.0163(14) 0.0271(15) 0.0006(11) -0.0008(12) -0.0001(11)
N2 0.0232(16) 0.0179(15) 0.0348(16) -0.0010(12) -0.0008(13) -0.0022(12)
N3 0.0261(16) 0.0142(14) 0.0383(17) 0.0015(12) -0.0018(13) -0.0028(12)
N5 0.0206(15) 0.0196(15) 0.0323(16) -0.0001(12) -0.0105(12) 0.0025(12)
C1 0.0209(18) 0.0207(17) 0.0225(17) -0.0041(14) 0.0026(14) 0.0034(14)
C14 0.0196(17) 0.0137(16) 0.0225(16) 0.0015(13) -0.0024(13) -0.0012(13)
C7 0.0219(17) 0.0138(16) 0.0177(16) 0.0001(12) 0.0012(13) 0.0006(13)
C6 0.0226(18) 0.0162(16) 0.0201(16) -0.0012(13) 0.0007(14) -0.0029(13)
C15 0.0217(18) 0.0179(17) 0.0271(18) 0.0019(14) -0.0003(14) -0.0014(14)
C8 0.0204(17) 0.0144(16) 0.0289(18) 0.0028(14) -0.0014(14) 0.0002(13)
C2 0.0211(18) 0.0254(19) 0.0278(18) -0.0022(14) -0.0015(15) 0.0018(14)
C20 0.0168(16) 0.0199(17) 0.0228(17) 0.0019(13) -0.0034(13) 0.0005(13)
C19 0.0245(18) 0.0202(17) 0.0244(17) 0.0015(14) -0.0025(14) 0.0021(14)
C27 0.0211(18) 0.0202(17) 0.0305(19) 0.0045(14) -0.0039(15) 0.0045(14)
C33 0.0201(18) 0.0214(18) 0.0319(19) -0.0012(15) -0.0068(15) 0.0017(14)
C5 0.0179(17) 0.0189(17) 0.0238(17) -0.0024(13) 0.0047(14) -0.0009(13)
C4 0.0195(18) 0.0189(17) 0.037(2) -0.0047(15) 0.0025(15) -0.0035(14)
C38 0.0252(19) 0.0221(18) 0.040(2) -0.0057(16) -0.0030(16) 0.0016(15)
C25 0.0239(18) 0.0194(17) 0.0305(19) -0.0011(14) 0.0024(15) 0.0023(14)
C9 0.0265(19) 0.0198(18) 0.035(2) 0.0011(15) -0.0013(16) -0.0011(15)
C21 0.0244(18) 0.0206(17) 0.0249(18) 0.0007(14) -0.0041(14) 0.0017(14)
C13 0.036(2) 0.0214(18) 0.0274(19) 0.0041(15) -0.0050(16) -0.0009(16)
C23 0.027(2) 0.039(2) 0.0243(18) 0.0056(16) 0.0031(15) 0.0027(16)
C24 0.032(2) 0.0238(19) 0.0323(19) 0.0103(15) 0.0019(16) -0.0020(16)
C32 0.0239(19) 0.0270(19) 0.036(2) 0.0046(16) -0.0074(16) -0.0001(15)
C34 0.0259(19) 0.0217(18) 0.038(2) -0.0022(15) -0.0057(16) 0.0042(15)
C28 0.031(2) 0.030(2) 0.031(2) -0.0011(16) -0.0039(16) 0.0040(16)
C18 0.0184(18) 0.0263(19) 0.036(2) 0.0039(15) -0.0011(15) -0.0005(14)
C3 0.0172(18) 0.030(2) 0.0294(19) -0.0073(15) 0.0014(15) -0.0057(15)
C16 0.029(2) 0.0270(19) 0.0228(17) 0.0020(14) -0.0048(15) -0.0025(15)
C22 0.028(2) 0.034(2) 0.0237(18) -0.0042(15) -0.0024(15) 0.0072(16)
C37 0.025(2) 0.036(2) 0.043(2) -0.0044(18) -0.0006(17) -0.0007(17)
C26 0.034(2) 0.0240(19) 0.043(2) 0.0002(16) -0.0136(18) 0.0034(16)
C17 0.0244(19) 0.0265(19) 0.035(2) 0.0063(16) -0.0097(16) -0.0044(15)
C36 0.026(2) 0.041(2) 0.040(2) -0.0121(18) -0.0084(17) 0.0108(18)
C10 0.028(2) 0.028(2) 0.056(3) -0.0028(18) 0.0051(19) 0.0041(16)
C35 0.034(2) 0.0211(18) 0.045(2) -0.0086(17) -0.0111(18) 0.0072(16)
C30 0.036(2) 0.040(2) 0.051(3) 0.020(2) 0.007(2) 0.0053(19)
C12 0.038(2) 0.032(2) 0.043(2) 0.0111(18) -0.0212(19) -0.0049(18)
C31 0.032(2) 0.028(2) 0.056(3) 0.0099(19) 0.0011(19) -0.0035(17)
C29 0.040(2) 0.045(3) 0.035(2) 0.0097(19) 0.0014(18) 0.012(2)
C11 0.027(2) 0.033(2) 0.063(3) 0.006(2) -0.011(2) 0.0059(17)
Cl1 0.0861(10) 0.0861(10) 0.0627(8) 0.0236(7) 0.0227(7) 0.0255(8)
Cl2 0.1675(19) 0.1389(16) 0.0504(8) -0.0082(9) 0.0024(10) 0.1038(15)
C39 0.066(3) 0.047(3) 0.066(3) -0.002(2) 0.000(3) 0.013(2)

loop_
_atom_type_symbol
_atom_type_description
_atom_type_scat_dispersion_real
_atom_type_scat_dispersion_imag
_atom_type_scat_source
C C 0.0033 0.0016 'International Tables Vol C Tables 4.2.6.8 and 6.1.1.4'
H H 0.0000 0.0000 'International Tables Vol C Tables 4.2.6.8 and 6.1.1.4'
Br Br -0.2901 2.4595 'International Tables Vol C Tables 4.2.6.8 and 6.1.1.4'
Cl Cl 0.1484 0.1585 'International Tables Vol C Tables 4.2.6.8 and 6.1.1.4'
Cu Cu 0.3201 1.2651 'International Tables Vol C Tables 4.2.6.8 and 6.1.1.4'
N N 0.0061 0.0033 'International Tables Vol C Tables 4.2.6.8 and 6.1.1.4'
P P 0.1023 0.0942 'International Tables Vol C Tables 4.2.6.8 and 6.1.1.4'

loop_
_geom_angle_atom_site_label_1
_geom_angle_atom_site_label_2
_geom_angle_atom_site_label_3
_geom_angle
_geom_angle_site_symmetry_1
_geom_angle_site_symmetry_3
_geom_angle_publ_flag
P2 Cu1 Br1 111.61(3) . . ?
P2 Cu1 P1 132.02(4) . . ?
P1 Cu1 Br1 114.61(3) . . ?
N1 Cu1 Br1 109.52(7) . . ?
N1 Cu1 P2 93.24(7) . . ?
N1 Cu1 P1 83.19(7) . . ?
C14 P2 Cu1 124.13(11) . . ?
C14 P2 C7 106.96(14) . . ?
C7 P2 Cu1 101.11(10) . . ?
C20 P2 Cu1 115.78(11) . . ?
C20 P2 C14 101.71(15) . . ?
C20 P2 C7 105.70(14) . . ?
N5 P1 Cu1 100.38(10) . . ?
N5 P1 C27 102.41(15) . . ?
N5 P1 C33 100.01(15) . . ?
C27 P1 Cu1 123.62(11) . . ?
C27 P1 C33 106.70(16) . . ?
C33 P1 Cu1 119.00(12) . . ?
C1 N1 Cu1 115.5(2) . . ?
C5 N1 Cu1 123.0(2) . . ?
C5 N1 C1 119.1(3) . . ?
N3 N4 C7 111.0(3) . . ?
N3 N4 C8 115.6(3) . . ?
C7 N4 C8 133.1(3) . . ?
N3 N2 C6 109.7(3) . . ?
N2 N3 N4 107.3(2) . . ?
C1 N5 P1 121.1(2) . . ?
C1 N5 C26 117.9(3) . . ?
C26 N5 P1 119.7(2) . . ?
N1 C1 N5 117.1(3) . . ?
N1 C1 C2 121.4(3) . . ?
N5 C1 C2 121.5(3) . . ?
C15 C14 P2 118.5(2) . . ?
C19 C14 P2 122.4(2) . . ?
C19 C14 C15 118.9(3) . . ?
N4 C7 P2 129.6(2) . . ?
N4 C7 C6 103.6(3) . . ?
C6 C7 P2 126.6(2) . . ?
N2 C6 C7 108.3(3) . . ?
N2 C6 C5 118.5(3) . . ?
C7 C6 C5 132.8(3) . . ?
C14 C15 H15 119.9 . . ?
C16 C15 C14 120.2(3) . . ?
C16 C15 H15 119.9 . . ?
C9 C8 N4 117.4(3) . . ?
C13 C8 N4 120.4(3) . . ?
C13 C8 C9 121.9(3) . . ?
C1 C2 H2 120.6 . . ?
C3 C2 C1 118.7(3) . . ?
C3 C2 H2 120.6 . . ?
C25 C20 P2 115.2(2) . . ?
C21 C20 P2 125.9(3) . . ?
C21 C20 C25 118.8(3) . . ?
C14 C19 H19 119.6 . . ?
C18 C19 C14 120.7(3) . . ?
C18 C19 H19 119.6 . . ?
C32 C27 P1 119.9(3) . . ?
C28 C27 P1 120.5(3) . . ?
C28 C27 C32 119.3(3) . . ?
C38 C33 P1 114.5(2) . . ?
C34 C33 P1 126.9(3) . . ?
C34 C33 C38 118.6(3) . . ?
N1 C5 C6 118.5(3) . . ?
N1 C5 C4 121.7(3) . . ?
C4 C5 C6 119.7(3) . . ?
C5 C4 H4 120.5 . . ?
C3 C4 C5 118.9(3) . . ?
C3 C4 H4 120.5 . . ?
C33 C38 H38 119.5 . . ?
C37 C38 C33 121.0(3) . . ?
C37 C38 H38 119.5 . . ?
C20 C25 H25 119.9 . . ?
C24 C25 C20 120.2(3) . . ?
C24 C25 H25 119.9 . . ?
C8 C9 H9 120.7 . . ?
C10 C9 C8 118.7(3) . . ?
C10 C9 H9 120.7 . . ?
C20 C21 H21 119.8 . . ?
C22 C21 C20 120.4(3) . . ?
C22 C21 H21 119.8 . . ?
C8 C13 H13 120.8 . . ?
C8 C13 C12 118.4(4) . . ?
C12 C13 H13 120.8 . . ?
C24 C23 H23 120.1 . . ?
C24 C23 C22 119.9(3) . . ?
C22 C23 H23 120.1 . . ?
C25 C24 H24 119.7 . . ?
C23 C24 C25 120.5(3) . . ?
C23 C24 H24 119.7 . . ?
C27 C32 H32 120.2 . . ?
C31 C32 C27 119.6(4) . . ?
C31 C32 H32 120.2 . . ?
C33 C34 H34 120.0 . . ?
C35 C34 C33 120.0(3) . . ?
C35 C34 H34 120.0 . . ?
C27 C28 H28 120.0 . . ?
C29 C28 C27 120.0(4) . . ?
C29 C28 H28 120.0 . . ?
C19 C18 H18 120.0 . . ?
C17 C18 C19 119.9(3) . . ?
C17 C18 H18 120.0 . . ?
C2 C3 C4 120.1(3) . . ?
C2 C3 H3 120.0 . . ?
C4 C3 H3 120.0 . . ?
C15 C16 H16 120.0 . . ?
C17 C16 C15 120.0(3) . . ?
C17 C16 H16 120.0 . . ?
C21 C22 H22 119.9 . . ?
C23 C22 C21 120.3(3) . . ?
C23 C22 H22 119.9 . . ?
C38 C37 H37 120.2 . . ?
C38 C37 C36 119.6(4) . . ?
C36 C37 H37 120.2 . . ?
N5 C26 H26A 109.5 . . ?
N5 C26 H26B 109.5 . . ?
N5 C26 H26C 109.5 . . ?
H26A C26 H26B 109.5 . . ?
H26A C26 H26C 109.5 . . ?
H26B C26 H26C 109.5 . . ?
C18 C17 C16 120.3(3) . . ?
C18 C17 H17 119.9 . . ?
C16 C17 H17 119.9 . . ?
C37 C36 H36 119.9 . . ?
C35 C36 C37 120.1(4) . . ?
C35 C36 H36 119.9 . . ?
C9 C10 H10 119.9 . . ?
C11 C10 C9 120.2(4) . . ?
C11 C10 H10 119.9 . . ?
C34 C35 H35 119.7 . . ?
C36 C35 C34 120.6(3) . . ?
C36 C35 H35 119.7 . . ?
C31 C30 H30 120.3 . . ?
C31 C30 C29 119.3(4) . . ?
C29 C30 H30 120.3 . . ?
C13 C12 H12 119.9 . . ?
C11 C12 C13 120.3(4) . . ?
C11 C12 H12 119.9 . . ?
C32 C31 H31 119.4 . . ?
C30 C31 C32 121.2(4) . . ?
C30 C31 H31 119.4 . . ?
C28 C29 H29 119.7 . . ?
C30 C29 C28 120.5(4) . . ?
C30 C29 H29 119.7 . . ?
C10 C11 C12 120.5(4) . . ?
C10 C11 H11 119.7 . . ?
C12 C11 H11 119.7 . . ?
Cl1 C39 H39A 108.6 . . ?
Cl1 C39 H39B 108.6 . . ?
Cl2 C39 Cl1 114.7(3) . . ?
Cl2 C39 H39A 108.6 . . ?
Cl2 C39 H39B 108.6 . . ?
H39A C39 H39B 107.6 . . ?

loop_
_geom_bond_atom_site_label_1
_geom_bond_atom_site_label_2
_geom_bond_distance
_geom_bond_site_symmetry_2
_geom_bond_publ_flag
Br1 Cu1 2.4045(5) . ?
Cu1 P2 2.2257(9) . ?
Cu1 P1 2.2267(9) . ?
Cu1 N1 2.168(3) . ?
P2 C14 1.823(3) . ?
P2 C7 1.833(3) . ?
P2 C20 1.816(3) . ?
P1 N5 1.716(3) . ?
P1 C27 1.816(3) . ?
P1 C33 1.818(3) . ?
N1 C1 1.348(4) . ?
N1 C5 1.344(4) . ?
N4 N3 1.350(4) . ?
N4 C7 1.360(4) . ?
N4 C8 1.443(4) . ?
N2 N3 1.300(4) . ?
N2 C6 1.358(4) . ?
N5 C1 1.384(4) . ?
N5 C26 1.460(4) . ?
C1 C2 1.402(5) . ?
C14 C15 1.391(5) . ?
C14 C19 1.390(5) . ?
C7 C6 1.387(4) . ?
C6 C5 1.465(4) . ?
C15 H15 0.9500 . ?
C15 C16 1.385(5) . ?
C8 C9 1.382(5) . ?
C8 C13 1.377(5) . ?
C2 H2 0.9500 . ?
C2 C3 1.367(5) . ?
C20 C25 1.395(5) . ?
C20 C21 1.390(5) . ?
C19 H19 0.9500 . ?
C19 C18 1.379(5) . ?
C27 C32 1.391(5) . ?
C27 C28 1.390(5) . ?
C33 C38 1.401(5) . ?
C33 C34 1.389(5) . ?
C5 C4 1.389(4) . ?
C4 H4 0.9500 . ?
C4 C3 1.374(5) . ?
C38 H38 0.9500 . ?
C38 C37 1.376(5) . ?
C25 H25 0.9500 . ?
C25 C24 1.376(5) . ?
C9 H9 0.9500 . ?
C9 C10 1.379(5) . ?
C21 H21 0.9500 . ?
C21 C22 1.378(5) . ?
C13 H13 0.9500 . ?
C13 C12 1.385(5) . ?
C23 H23 0.9500 . ?
C23 C24 1.375(5) . ?
C23 C22 1.377(5) . ?
C24 H24 0.9500 . ?
C32 H32 0.9500 . ?
C32 C31 1.385(5) . ?
C34 H34 0.9500 . ?
C34 C35 1.387(5) . ?
C28 H28 0.9500 . ?
C28 C29 1.385(5) . ?
C18 H18 0.9500 . ?
C18 C17 1.374(5) . ?
C3 H3 0.9500 . ?
C16 H16 0.9500 . ?
C16 C17 1.381(5) . ?
C22 H22 0.9500 . ?
C37 H37 0.9500 . ?
C37 C36 1.384(5) . ?
C26 H26A 0.9800 . ?
C26 H26B 0.9800 . ?
C26 H26C 0.9800 . ?
C17 H17 0.9500 . ?
C36 H36 0.9500 . ?
C36 C35 1.374(6) . ?
C10 H10 0.9500 . ?
C10 C11 1.370(6) . ?
C35 H35 0.9500 . ?
C30 H30 0.9500 . ?
C30 C31 1.369(6) . ?
C30 C29 1.379(6) . ?
C12 H12 0.9500 . ?
C12 C11 1.378(6) . ?
C31 H31 0.9500 . ?
C29 H29 0.9500 . ?
C11 H11 0.9500 . ?
Cl1 C39 1.727(5) . ?
Cl2 C39 1.691(5) . ?
C39 H39A 0.9900 . ?
C39 H39B 0.9900 . ?

loop_
_geom_torsion_atom_site_label_1
_geom_torsion_atom_site_label_2
_geom_torsion_atom_site_label_3
_geom_torsion_atom_site_label_4
_geom_torsion
_geom_torsion_site_symmetry_1
_geom_torsion_site_symmetry_2
_geom_torsion_site_symmetry_3
_geom_torsion_site_symmetry_4
_geom_torsion_publ_flag
Cu1 P2 C14 C15 20.5(3) . . . . ?
Cu1 P2 C14 C19 -154.2(2) . . . . ?
Cu1 P2 C7 N4 -149.1(3) . . . . ?
Cu1 P2 C7 C6 25.7(3) . . . . ?
Cu1 P2 C20 C25 50.9(3) . . . . ?
Cu1 P2 C20 C21 -133.5(3) . . . . ?
Cu1 P1 N5 C1 2.9(3) . . . . ?
Cu1 P1 N5 C26 169.6(3) . . . . ?
Cu1 P1 C27 C32 -85.4(3) . . . . ?
Cu1 P1 C27 C28 87.7(3) . . . . ?
Cu1 P1 C33 C38 -47.2(3) . . . . ?
Cu1 P1 C33 C34 135.2(3) . . . . ?
Cu1 N1 C1 N5 19.4(4) . . . . ?
Cu1 N1 C1 C2 -161.4(2) . . . . ?
Cu1 N1 C5 C6 -26.4(4) . . . . ?
Cu1 N1 C5 C4 157.0(2) . . . . ?
P2 C14 C15 C16 -174.8(2) . . . . ?
P2 C14 C19 C18 175.8(3) . . . . ?
P2 C7 C6 N2 -176.1(2) . . . . ?
P2 C7 C6 C5 10.5(5) . . . . ?
P2 C20 C25 C24 173.8(3) . . . . ?
P2 C20 C21 C22 -173.8(3) . . . . ?
P1 N5 C1 N1 -14.9(4) . . . . ?
P1 N5 C1 C2 165.9(3) . . . . ?
P1 C27 C32 C31 175.8(3) . . . . ?
P1 C27 C28 C29 -175.3(3) . . . . ?
P1 C33 C38 C37 -176.8(3) . . . . ?
P1 C33 C34 C35 178.3(3) . . . . ?
N1 C1 C2 C3 2.0(5) . . . . ?
N1 C5 C4 C3 4.0(5) . . . . ?
N4 C7 C6 N2 -0.2(3) . . . . ?
N4 C7 C6 C5 -173.5(3) . . . . ?
N4 C8 C9 C10 -174.7(3) . . . . ?
N4 C8 C13 C12 175.6(3) . . . . ?
N2 C6 C5 N1 173.8(3) . . . . ?
N2 C6 C5 C4 -9.5(5) . . . . ?
N3 N4 C7 P2 176.0(2) . . . . ?
N3 N4 C7 C6 0.2(3) . . . . ?
N3 N4 C8 C9 76.5(4) . . . . ?
N3 N4 C8 C13 -97.8(4) . . . . ?
N3 N2 C6 C7 0.1(4) . . . . ?
N3 N2 C6 C5 174.5(3) . . . . ?
N5 P1 C27 C32 163.0(3) . . . . ?
N5 P1 C27 C28 -23.9(3) . . . . ?
N5 P1 C33 C38 60.7(3) . . . . ?
N5 P1 C33 C34 -117.0(3) . . . . ?
N5 C1 C2 C3 -178.9(3) . . . . ?
C1 N1 C5 C6 172.2(3) . . . . ?
C1 N1 C5 C4 -4.4(5) . . . . ?
C1 C2 C3 C4 -2.3(5) . . . . ?
C14 P2 C7 N4 -18.0(3) . . . . ?
C14 P2 C7 C6 156.8(3) . . . . ?
C14 P2 C20 C25 -86.5(3) . . . . ?
C14 P2 C20 C21 89.0(3) . . . . ?
C14 C15 C16 C17 -0.7(5) . . . . ?
C14 C19 C18 C17 -1.8(5) . . . . ?
C7 P2 C14 C15 -96.3(3) . . . . ?
C7 P2 C14 C19 89.1(3) . . . . ?
C7 P2 C20 C25 161.9(2) . . . . ?
C7 P2 C20 C21 -22.5(3) . . . . ?
C7 N4 N3 N2 -0.1(4) . . . . ?
C7 N4 C8 C9 -97.4(4) . . . . ?
C7 N4 C8 C13 88.3(4) . . . . ?
C7 C6 C5 N1 -13.3(5) . . . . ?
C7 C6 C5 C4 163.3(3) . . . . ?
C6 N2 N3 N4 0.0(4) . . . . ?
C6 C5 C4 C3 -172.5(3) . . . . ?
C15 C14 C19 C18 1.2(5) . . . . ?
C15 C16 C17 C18 0.2(5) . . . . ?
C8 N4 N3 N2 -175.4(3) . . . . ?
C8 N4 C7 P2 -9.9(5) . . . . ?
C8 N4 C7 C6 174.3(3) . . . . ?
C8 C9 C10 C11 -0.1(5) . . . . ?
C8 C13 C12 C11 -2.1(5) . . . . ?
C20 P2 C14 C15 153.1(3) . . . . ?
C20 P2 C14 C19 -21.5(3) . . . . ?
C20 P2 C7 N4 89.8(3) . . . . ?
C20 P2 C7 C6 -95.3(3) . . . . ?
C20 C25 C24 C23 1.4(5) . . . . ?
C20 C21 C22 C23 -0.3(5) . . . . ?
C19 C14 C15 C16 0.0(5) . . . . ?
C19 C18 C17 C16 1.1(5) . . . . ?
C27 P1 N5 C1 131.0(3) . . . . ?
C27 P1 N5 C26 -62.3(3) . . . . ?
C27 P1 C33 C38 167.0(3) . . . . ?
C27 P1 C33 C34 -10.7(4) . . . . ?
C27 C32 C31 C30 -1.2(6) . . . . ?
C27 C28 C29 C30 0.3(6) . . . . ?
C33 P1 N5 C1 -119.3(3) . . . . ?
C33 P1 N5 C26 47.4(3) . . . . ?
C33 P1 C27 C32 58.4(3) . . . . ?
C33 P1 C27 C28 -128.5(3) . . . . ?
C33 C38 C37 C36 -2.0(6) . . . . ?
C33 C34 C35 C36 -1.6(5) . . . . ?
C5 N1 C1 N5 -177.8(3) . . . . ?
C5 N1 C1 C2 1.4(5) . . . . ?
C5 C4 C3 C2 -0.6(5) . . . . ?
C38 C33 C34 C35 0.7(5) . . . . ?
C38 C37 C36 C35 1.1(6) . . . . ?
C25 C20 C21 C22 1.6(5) . . . . ?
C9 C8 C13 C12 1.5(5) . . . . ?
C9 C10 C11 C12 -0.5(6) . . . . ?
C21 C20 C25 C24 -2.1(5) . . . . ?
C13 C8 C9 C10 -0.5(5) . . . . ?
C13 C12 C11 C10 1.6(6) . . . . ?
C24 C23 C22 C21 -0.4(5) . . . . ?
C32 C27 C28 C29 -2.2(5) . . . . ?
C34 C33 C38 C37 1.1(5) . . . . ?
C28 C27 C32 C31 2.6(5) . . . . ?
C22 C23 C24 C25 -0.1(5) . . . . ?
C37 C36 C35 C34 0.7(6) . . . . ?
C26 N5 C1 N1 178.1(3) . . . . ?
C26 N5 C1 C2 -1.1(5) . . . . ?
C31 C30 C29 C28 1.2(6) . . . . ?
C29 C30 C31 C32 -0.7(6) . . . . ?
